data_2018697
loop_
_publ_author_name
'Sonar, Vijayakumar N.'
'Parkin, Sean'
'Crooks, Peter A.'

_publ_section_title
;
 The effect of hydrogen bonding on the conformations of
 2-(1<i>H</i>-indol-3-yl)-2-oxoacetamide and
 2-(1<i>H</i>-indol-3-yl)-<i>N</i>,<i>N</i>-dimethyl-2-oxoacetamide
;
_journal_coeditor_code YP3017
_journal_issue 10
_journal_name_full 'Acta Crystallographica Section C'
_journal_page_first o405
_journal_page_last o407
_journal_paper_doi 10.1107/S0108270112038322
_journal_volume 68
_journal_year 2012
_chemical_formula_iupac 'C12 H12 N2 O2'
_chemical_formula_moiety 'C12 H12 N2 O2'
_chemical_formula_sum 'C12 H12 N2 O2'
_chemical_formula_weight 216.24
_chemical_name_systematic
;
2-(1<i>H</i>-indol-3-yl)-<i>N</i>,<i>N</i>-dimethyl-2-oxoacetamide
;
_space_group_IT_number 14
_symmetry_cell_setting monoclinic
_symmetry_space_group_name_Hall '-P 2ybc'
_symmetry_space_group_name_H-M 'P 1 21/c 1'
_atom_sites_solution_hydrogens geom
_atom_sites_solution_primary direct
_atom_sites_solution_secondary difmap
_audit_creation_method SHELXL97
_cell_angle_alpha 90.00
_cell_angle_beta 97.7222(8)
_cell_angle_gamma 90.00
_cell_formula_units_Z 4
_cell_length_a 10.1813(2)
_cell_length_b 6.00480(10)
_cell_length_c 18.0625(4)
_cell_measurement_reflns_used 2759
_cell_measurement_temperature 90.0(2)
_cell_measurement_theta_max 27.48
_cell_measurement_theta_min 1.00
_cell_volume 1094.27(4)
_computing_cell_refinement 'SCALEPACK (Otwinowski & Minor, 1997)'
_computing_data_collection 'COLLECT (Nonius, 1999)'
_computing_data_reduction 'DENZO-SMN (Otwinowski & Minor, 1997)'
_computing_molecular_graphics 'XP in SHELXTL (Sheldrick, 2008)'
_computing_publication_material
;
SHELXL97 (Sheldrick, 2008) and local procedures
;
_computing_structure_refinement 'SHELXL97 (Sheldrick, 2008)'
_computing_structure_solution 'SHELXS97 (Sheldrick, 2008)'
_diffrn_ambient_temperature 90.0(2)
_diffrn_detector_area_resol_mean 18
_diffrn_measured_fraction_theta_full 0.997
_diffrn_measured_fraction_theta_max 0.997
_diffrn_measurement_device_type 'Nonius KappaCCD area-detector'
_diffrn_measurement_method '\w scans at fixed \c = 55\%'
_diffrn_radiation_monochromator graphite
_diffrn_radiation_source 'fine-focus sealed tube'
_diffrn_radiation_type MoK\a
_diffrn_radiation_wavelength 0.71073
_diffrn_reflns_av_R_equivalents 0.0334
_diffrn_reflns_av_sigmaI/netI 0.0373
_diffrn_reflns_limit_h_max 13
_diffrn_reflns_limit_h_min -13
_diffrn_reflns_limit_k_max 7
_diffrn_reflns_limit_k_min -7
_diffrn_reflns_limit_l_max 23
_diffrn_reflns_limit_l_min -23
_diffrn_reflns_number 4780
_diffrn_reflns_theta_full 27.50
_diffrn_reflns_theta_max 27.50
_diffrn_reflns_theta_min 2.02
_diffrn_standards_number 0
_exptl_absorpt_coefficient_mu 0.091
_exptl_absorpt_correction_T_max 0.986
_exptl_absorpt_correction_T_min 0.943
_exptl_absorpt_correction_type multi-scan
_exptl_absorpt_process_details 'SCALEPACK (Otwinowski & Minor, 1997)'
_exptl_crystal_colour colourless
_exptl_crystal_density_diffrn 1.313
_exptl_crystal_density_method 'not measured'
_exptl_crystal_description rod
_exptl_crystal_F_000 456
_exptl_crystal_size_max 0.65
_exptl_crystal_size_mid 0.25
_exptl_crystal_size_min 0.15
_refine_diff_density_max 0.225
_refine_diff_density_min -0.200
_refine_ls_extinction_method none
_refine_ls_goodness_of_fit_ref 1.060
_refine_ls_hydrogen_treatment constr
_refine_ls_matrix_type full
_refine_ls_number_parameters 147
_refine_ls_number_reflns 2515
_refine_ls_number_restraints 0
_refine_ls_restrained_S_all 1.060
_refine_ls_R_factor_all 0.0523
_refine_ls_R_factor_gt 0.0401
_refine_ls_shift/su_max 0.000
_refine_ls_shift/su_mean 0.000
_refine_ls_structure_factor_coef Fsqd
_refine_ls_weighting_details 'calc w=1/[\s^2^(Fo^2^)+(0.0561P)^2^+0.2642P] where P=(Fo^2^+2Fc^2^)/3'
_refine_ls_weighting_scheme calc
_refine_ls_wR_factor_gt 0.1038
_refine_ls_wR_factor_ref 0.1119
_reflns_number_gt 2031
_reflns_number_total 2515
_reflns_threshold_expression I>2\s(I)
_cod_data_source_file yp3017.cif
_cod_data_source_block II
_cod_original_sg_symbol_H-M 'P 21/c'
_cod_database_code 2018697
_cod_database_fobs_code 2018697

loop_
_symmetry_equiv_pos_as_xyz
'x, y, z'
'-x, y+1/2, -z+1/2'
'-x, -y, -z'
'x, -y-1/2, z-1/2'

loop_
_atom_site_type_symbol
_atom_site_label
_atom_site_fract_x
_atom_site_fract_y
_atom_site_fract_z
_atom_site_U_iso_or_equiv
_atom_site_adp_type
_atom_site_calc_flag
_atom_site_refinement_flags
_atom_site_occupancy
_atom_site_symmetry_multiplicity
C C1 0.46067(12) 0.5029(2) 0.30948(7) 0.0250(3) Uani d . 1 1
H H1 0.5263 0.4004 0.2983 0.030 Uiso calc R 1 1
N N1 0.32928(10) 0.47893(19) 0.28893(6) 0.0262(3) Uani d . 1 1
H H1A 0.2914 0.3676 0.2625 0.031 Uiso calc R 1 1
N N2 0.77326(10) 0.48231(18) 0.42133(6) 0.0253(3) Uani d . 1 1
O O1 0.63689(9) 0.95880(17) 0.41126(6) 0.0341(3) Uani d . 1 1
O O2 0.78438(8) 0.65588(16) 0.31061(5) 0.0295(2) Uani d . 1 1
C C2 0.26301(12) 0.6570(2) 0.31595(6) 0.0229(3) Uani d . 1 1
C C3 0.12758(12) 0.6955(2) 0.31215(7) 0.0268(3) Uani d . 1 1
H H3 0.0643 0.5964 0.2866 0.032 Uiso calc R 1 1
C C4 0.08930(13) 0.8841(3) 0.34723(7) 0.0310(3) Uani d . 1 1
H H4 -0.0024 0.9150 0.3463 0.037 Uiso calc R 1 1
C C5 0.18277(13) 1.0309(2) 0.38423(8) 0.0317(3) Uani d . 1 1
H H5 0.1530 1.1600 0.4074 0.038 Uiso calc R 1 1
C C6 0.31755(12) 0.9925(2) 0.38792(7) 0.0264(3) Uani d . 1 1
H H6 0.3802 1.0936 0.4130 0.032 Uiso calc R 1 1
C C7 0.35877(11) 0.8014(2) 0.35382(6) 0.0217(3) Uani d . 1 1
C C8 0.48596(11) 0.6990(2) 0.34928(6) 0.0218(3) Uani d . 1 1
C C9 0.61495(11) 0.7791(2) 0.37998(7) 0.0229(3) Uani d . 1 1
C C10 0.73240(11) 0.6301(2) 0.36848(7) 0.0224(3) Uani d . 1 1
C C11 0.70814(13) 0.4489(2) 0.48773(7) 0.0294(3) Uani d . 1 1
H H11A 0.6463 0.5716 0.4923 0.044 Uiso calc R 1 1
H H11B 0.7750 0.4449 0.5321 0.044 Uiso calc R 1 1
H H11C 0.6594 0.3077 0.4833 0.044 Uiso calc R 1 1
C C12 0.88222(13) 0.3315(2) 0.41201(8) 0.0316(3) Uani d . 1 1
H H12A 0.9080 0.3512 0.3621 0.047 Uiso calc R 1 1
H H12B 0.8538 0.1774 0.4179 0.047 Uiso calc R 1 1
H H12C 0.9581 0.3648 0.4498 0.047 Uiso calc R 1 1

loop_
_atom_site_aniso_label
_atom_site_aniso_U_11
_atom_site_aniso_U_22
_atom_site_aniso_U_33
_atom_site_aniso_U_12
_atom_site_aniso_U_13
_atom_site_aniso_U_23
C1 0.0232(6) 0.0284(7) 0.0245(6) -0.0007(5) 0.0069(5) -0.0014(5)
N1 0.0243(5) 0.0296(6) 0.0250(5) -0.0045(4) 0.0048(4) -0.0056(4)
N2 0.0231(5) 0.0277(6) 0.0260(5) 0.0025(4) 0.0068(4) 0.0028(4)
O1 0.0264(5) 0.0303(6) 0.0454(6) -0.0025(4) 0.0043(4) -0.0106(4)
O2 0.0247(5) 0.0379(6) 0.0275(5) 0.0043(4) 0.0092(4) 0.0068(4)
C2 0.0233(6) 0.0271(7) 0.0190(5) -0.0009(5) 0.0048(4) 0.0014(5)
C3 0.0213(6) 0.0344(7) 0.0242(6) -0.0032(5) 0.0019(5) 0.0042(5)
C4 0.0210(6) 0.0391(8) 0.0332(7) 0.0037(6) 0.0048(5) 0.0050(6)
C5 0.0270(7) 0.0311(8) 0.0377(7) 0.0064(6) 0.0073(5) -0.0012(6)
C6 0.0245(6) 0.0261(7) 0.0289(6) 0.0002(5) 0.0048(5) -0.0009(5)
C7 0.0206(6) 0.0258(6) 0.0193(5) -0.0001(5) 0.0044(4) 0.0033(5)
C8 0.0200(6) 0.0251(6) 0.0211(5) 0.0004(5) 0.0058(4) 0.0009(5)
C9 0.0233(6) 0.0244(7) 0.0219(5) -0.0004(5) 0.0059(4) 0.0006(5)
C10 0.0180(5) 0.0249(7) 0.0243(6) -0.0019(5) 0.0031(4) -0.0005(5)
C11 0.0345(7) 0.0311(7) 0.0241(6) 0.0005(6) 0.0088(5) 0.0016(5)
C12 0.0255(7) 0.0323(8) 0.0378(7) 0.0062(5) 0.0074(5) 0.0059(6)

loop_
_atom_type_symbol
_atom_type_description
_atom_type_scat_dispersion_real
_atom_type_scat_dispersion_imag
_atom_type_scat_source
C C 0.0033 0.0016 'International Tables Vol C Tables 4.2.6.8 and 6.1.1.4'
H H 0.0000 0.0000 'International Tables Vol C Tables 4.2.6.8 and 6.1.1.4'
N N 0.0061 0.0033 'International Tables Vol C Tables 4.2.6.8 and 6.1.1.4'
O O 0.0106 0.0060 'International Tables Vol C Tables 4.2.6.8 and 6.1.1.4'

loop_
_geom_angle_atom_site_label_1
_geom_angle_atom_site_label_2
_geom_angle_atom_site_label_3
_geom_angle
_geom_angle_publ_flag
N1 C1 C8 110.00(11) ?
N1 C1 H1 125.0 ?
C8 C1 H1 125.0 ?
C1 N1 C2 109.43(10) ?
C1 N1 H1A 125.3 ?
C2 N1 H1A 125.3 ?
C10 N2 C12 120.07(10) ?
C10 N2 C11 123.31(11) ?
C12 N2 C11 116.46(10) ?
N1 C2 C3 129.53(12) ?
N1 C2 C7 107.88(10) ?
C3 C2 C7 122.53(12) ?
C4 C3 C2 116.96(12) ?
C4 C3 H3 121.5 ?
C2 C3 H3 121.5 ?
C3 C4 C5 121.36(12) ?
C3 C4 H4 119.3 ?
C5 C4 H4 119.3 ?
C6 C5 C4 121.63(13) ?
C6 C5 H5 119.2 ?
C4 C5 H5 119.2 ?
C5 C6 C7 118.12(12) ?
C5 C6 H6 120.9 ?
C7 C6 H6 120.9 ?
C6 C7 C2 119.39(11) ?
C6 C7 C8 134.46(12) ?
C2 C7 C8 106.09(11) ?
C1 C8 C9 125.50(11) y
C1 C8 C7 106.58(10) ?
C9 C8 C7 127.92(12) ?
O1 C9 C8 124.97(12) y
O1 C9 C10 118.72(11) y
C8 C9 C10 116.23(11) ?
O2 C10 N2 124.03(11) y
O2 C10 C9 118.05(11) y
N2 C10 C9 117.91(10) y
N2 C11 H11A 109.5 ?
N2 C11 H11B 109.5 ?
H11A C11 H11B 109.5 ?
N2 C11 H11C 109.5 ?
H11A C11 H11C 109.5 ?
H11B C11 H11C 109.5 ?
N2 C12 H12A 109.5 ?
N2 C12 H12B 109.5 ?
H12A C12 H12B 109.5 ?
N2 C12 H12C 109.5 ?
H12A C12 H12C 109.5 ?
H12B C12 H12C 109.5 ?

loop_
_geom_bond_atom_site_label_1
_geom_bond_atom_site_label_2
_geom_bond_distance
_geom_bond_publ_flag
C1 N1 1.3471(16) ?
C1 C8 1.3858(18) ?
C1 H1 0.9500 ?
N1 C2 1.3874(16) ?
N1 H1A 0.8800 ?
N2 C10 1.3287(16) y
N2 C12 1.4591(16) ?
N2 C11 1.4602(15) ?
O1 C9 1.2244(16) ?
O2 C10 1.2431(15) y
C2 C3 1.3906(17) ?
C2 C7 1.4110(17) ?
C3 C4 1.380(2) ?
C3 H3 0.9500 ?
C4 C5 1.399(2) ?
C4 H4 0.9500 ?
C5 C6 1.3842(17) ?
C5 H5 0.9500 ?
C6 C7 1.3936(18) ?
C6 H6 0.9500 ?
C7 C8 1.4457(16) ?
C8 C9 1.4380(17) y
C9 C10 1.5298(17) y
C11 H11A 0.9800 ?
C11 H11B 0.9800 ?
C11 H11C 0.9800 ?
C12 H12A 0.9800 ?
C12 H12B 0.9800 ?
C12 H12C 0.9800 ?

loop_
_geom_hbond_atom_site_label_D
_geom_hbond_atom_site_label_H
_geom_hbond_atom_site_label_A
_geom_hbond_site_symmetry_A
_geom_hbond_distance_DH
_geom_hbond_distance_HA
_geom_hbond_distance_DA
_geom_hbond_angle_DHA
N1 H1A O2 2_645 0.88 1.92 2.7885(14) 169.6

loop_
_geom_torsion_atom_site_label_1
_geom_torsion_atom_site_label_2
_geom_torsion_atom_site_label_3
_geom_torsion_atom_site_label_4
_geom_torsion
_geom_torsion_publ_flag
C8 C1 N1 C2 -1.24(14) ?
C1 N1 C2 C3 -175.89(12) ?
C1 N1 C2 C7 1.37(13) ?
N1 C2 C3 C4 177.12(12) ?
C7 C2 C3 C4 0.20(18) ?
C2 C3 C4 C5 0.64(19) ?
C3 C4 C5 C6 -0.6(2) ?
C4 C5 C6 C7 -0.3(2) ?
C5 C6 C7 C2 1.11(18) ?
C5 C6 C7 C8 -175.71(13) ?
N1 C2 C7 C6 -178.59(11) ?
C3 C2 C7 C6 -1.10(18) ?
N1 C2 C7 C8 -0.96(13) ?
C3 C2 C7 C8 176.54(11) ?
N1 C1 C8 C9 -179.96(11) ?
N1 C1 C8 C7 0.61(13) ?
C6 C7 C8 C1 177.34(13) ?
C2 C7 C8 C1 0.23(13) ?
C6 C7 C8 C9 -2.1(2) ?
C2 C7 C8 C9 -179.18(11) ?
C1 C8 C9 O1 175.49(12) y
C7 C8 C9 O1 -5.2(2) ?
C1 C8 C9 C10 -1.37(17) ?
C7 C8 C9 C10 177.94(11) ?
C12 N2 C10 O2 -2.49(19) ?
C11 N2 C10 O2 -177.78(12) ?
C12 N2 C10 C9 178.11(11) ?
C11 N2 C10 C9 2.82(18) ?
O1 C9 C10 O2 -88.55(15) y
C8 C9 C10 O2 88.51(14) ?
O1 C9 C10 N2 90.89(15) ?
C8 C9 C10 N2 -92.05(14) ?

loop_
_cod_related_entry_id
_cod_related_entry_database
_cod_related_entry_code
1 ChemSpider 31721
